data_4083323
loop_
_publ_author_name
'Fu, Ross'
'Bercaw, John E.'
'Labinger, Jay A.'

_publ_section_title
;
 Intra- and Intermolecular C--H Activation by
 Bis(phenolate)pyridineiridium(III) Complexes
;
_journal_issue 24
_journal_name_full Organometallics
_journal_page_first 6751
_journal_paper_doi 10.1021/om201069k
_journal_volume 30
_journal_year 2011
_chemical_formula_moiety 'C73 H82 Ir N O2 P2, C5 H12'
_chemical_formula_sum 'C78 H94 Ir N O2 P2'
_chemical_formula_weight 1331.68
_chemical_name_systematic
;

 ?

;
_space_group_IT_number 14
_symmetry_cell_setting monoclinic
_symmetry_space_group_name_Hall '-P 2yn'
_symmetry_space_group_name_H-M 'P 1 21/n 1'
_atom_sites_solution_hydrogens geom
_atom_sites_solution_primary direct
_atom_sites_solution_secondary difmap
_audit_creation_method SHELXL-97
_cell_angle_alpha 90.00
_cell_angle_beta 102.373(2)
_cell_angle_gamma 90.00
_cell_formula_units_Z 4
_cell_length_a 16.8289(8)
_cell_length_b 23.8694(10)
_cell_length_c 17.4749(8)
_cell_measurement_reflns_used 9435
_cell_measurement_temperature 100(2)
_cell_measurement_theta_max 32.83
_cell_measurement_theta_min 2.39
_cell_volume 6856.6(5)
_computing_cell_refinement 'Bruker SAINT-Plus v7.66A'
_computing_data_collection 'Bruker APEX2 v2009.7-0'
_computing_data_reduction 'Bruker SAINT-Plus v7.66A'
_computing_molecular_graphics 'Bruker XP v5.1'
_computing_publication_material 'Bruker XCIF 2008'
_computing_structure_refinement 'SHELXL-97 (Sheldrick, 2008)'
_computing_structure_solution 'SHELXS-97 (Sheldrick, 2008)'
_diffrn_ambient_temperature 100(2)
_diffrn_measured_fraction_theta_full 0.909
_diffrn_measured_fraction_theta_max 0.909
_diffrn_measurement_device_type 'Bruker KAPPA APEX II'
_diffrn_measurement_method '\w scans; 14 settings'
_diffrn_radiation_monochromator graphite
_diffrn_radiation_source 'fine-focus sealed tube'
_diffrn_radiation_type MoK\a
_diffrn_radiation_wavelength 0.71073
_diffrn_reflns_av_R_equivalents 0.0448
_diffrn_reflns_av_sigmaI/netI 0.0321
_diffrn_reflns_limit_h_max 23
_diffrn_reflns_limit_h_min -25
_diffrn_reflns_limit_k_max 35
_diffrn_reflns_limit_k_min -36
_diffrn_reflns_limit_l_max 26
_diffrn_reflns_limit_l_min -26
_diffrn_reflns_number 184039
_diffrn_reflns_theta_full 33.55
_diffrn_reflns_theta_max 33.55
_diffrn_reflns_theta_min 1.47
_exptl_absorpt_coefficient_mu 2.040
_exptl_absorpt_correction_T_max 0.7466
_exptl_absorpt_correction_T_min 0.6219
_exptl_absorpt_correction_type multi-scan
_exptl_absorpt_process_details 'SADABS v2008/1, Bruker-AXS, Madison, WI'
_exptl_crystal_colour Orange
_exptl_crystal_density_diffrn 1.290
_exptl_crystal_density_meas 0
_exptl_crystal_density_method 'not measured'
_exptl_crystal_description Rod
_exptl_crystal_F_000 2768
_exptl_crystal_size_max 0.25
_exptl_crystal_size_mid 0.21
_exptl_crystal_size_min 0.08
_refine_diff_density_max 2.907
_refine_diff_density_min -2.314
_refine_diff_density_rms 0.109
_refine_ls_extinction_method none
_refine_ls_goodness_of_fit_ref 2.140
_refine_ls_hydrogen_treatment Riding
_refine_ls_matrix_type 'Full matrix'
_refine_ls_number_parameters 1086
_refine_ls_number_reflns 24527
_refine_ls_number_restraints 0
_refine_ls_restrained_S_all 2.140
_refine_ls_R_factor_all 0.0480
_refine_ls_R_factor_gt 0.0310
_refine_ls_shift/su_max 0.004
_refine_ls_shift/su_mean 0.000
_refine_ls_structure_factor_coef Fsqd
_refine_ls_weighting_details w=1/s^2^(Fo^2^)
_refine_ls_weighting_scheme sigma
_refine_ls_wR_factor_gt 0.0519
_refine_ls_wR_factor_ref 0.0529
_reflns_number_gt 19762
_reflns_number_total 24527
_reflns_threshold_expression >2sigma(I)
_cod_data_source_file 11-Ir(PPh3)2H-ruf12.cif
_cod_data_source_block ruf12
_cod_depositor_comments
;
The following automatic conversions were performed:

'_symmetry_cell_setting' value 'Monoclinic' changed to 'monoclinic'
according to
/usr/data/users/saulius/automatic-downloads/retrospective/ACS/lib/dictionaries/cif_core.dic
dictionary named 'cif_core.dic' version 2.4.2 from
2011-04-26.

'_refine_ls_weighting_scheme' value 'Sigma' changed to
'sigma' according to
/usr/data/users/saulius/automatic-downloads/retrospective/ACS/lib/dictionaries/cif_core.dic
dictionary named 'cif_core.dic' version 2.4.2 from 2011-04-26.

Automatic conversion script
Id: cif_fix_values 2281 2013-09-26 08:29:07Z andrius 

The following automatic conversions were performed:

'_atom_sites_solution_primary' value 'Direct methods' was changed to
'direct'.

'_atom_sites_solution_secondary' value 'Difference Fourier map' was
changed to 'difmap'.

'_atom_sites_solution_hydrogens' value 'Geometric positions' was
changed to 'geom'.

Automatic conversion script
Id: cif_fix_values 6452 2018-10-05 10:23:21Z andrius 
;
_cod_original_cell_volume 6856.5(5)
_cod_original_sg_symbol_H-M P2(1)/n
_cod_database_code 4083323

loop_
_symmetry_equiv_pos_as_xyz
'x, y, z'
'-x+1/2, y+1/2, -z+1/2'
'-x, -y, -z'
'x-1/2, -y-1/2, z-1/2'

loop_
_atom_site_label
_atom_site_type_symbol
_atom_site_fract_x
_atom_site_fract_y
_atom_site_fract_z
_atom_site_U_iso_or_equiv
_atom_site_adp_type
_atom_site_occupancy
_atom_site_symmetry_multiplicity
_atom_site_calc_flag
_atom_site_refinement_flags
Ir1 Ir 0.705540(4) 0.938305(3) 0.721004(4) 0.01180(2) Uani 1 1 d .
P1 P 0.68794(3) 1.03291(2) 0.68846(3) 0.01513(10) Uani 1 1 d .
P2 P 0.71334(3) 0.841138(19) 0.72152(3) 0.01295(9) Uani 1 1 d .
O1 O 0.59512(7) 0.92799(5) 0.75295(8) 0.0153(3) Uani 1 1 d .
O2 O 0.81983(7) 0.95005(5) 0.69660(8) 0.0146(3) Uani 1 1 d .
N1 N 0.75903(8) 0.94862(6) 0.84039(9) 0.0118(3) Uani 1 1 d .
C1 C 0.57425(10) 0.96373(8) 0.80290(11) 0.0139(4) Uani 1 1 d .
C2 C 0.48900(10) 0.97358(8) 0.80026(11) 0.0150(4) Uani 1 1 d .
C3 C 0.46815(11) 1.01645(8) 0.84547(12) 0.0161(4) Uani 1 1 d .
C4 C 0.52475(10) 1.05132(7) 0.89441(12) 0.0152(4) Uani 1 1 d .
C5 C 0.60594(10) 1.03682(8) 0.90272(11) 0.0139(4) Uani 1 1 d .
C6 C 0.63142(10) 0.99220(7) 0.86104(11) 0.0129(4) Uani 1 1 d .
C7 C 0.71622(10) 0.97222(7) 0.88973(11) 0.0123(4) Uani 1 1 d .
C8 C 0.74956(10) 0.97599(8) 0.96983(12) 0.0137(4) Uani 1 1 d .
C9 C 0.82850(10) 0.95896(7) 1.00142(11) 0.0132(4) Uani 1 1 d .
C10 C 0.87131(9) 0.93697(8) 0.94872(11) 0.0133(3) Uani 1 1 d .
C11 C 0.83656(9) 0.93030(7) 0.86983(11) 0.0122(4) Uani 1 1 d .
C12 C 0.88710(9) 0.90654(7) 0.81781(11) 0.0127(4) Uani 1 1 d .
C13 C 0.94908(10) 0.86849(8) 0.85308(12) 0.0143(4) Uani 1 1 d .
C14 C 1.01258(10) 0.85439(8) 0.81828(12) 0.0151(4) Uani 1 1 d .
C15 C 1.01682(10) 0.88350(8) 0.74965(12) 0.0166(4) Uani 1 1 d .
C16 C 0.95649(10) 0.91873(8) 0.70987(12) 0.0152(4) Uani 1 1 d .
C17 C 0.88443(10) 0.92540(7) 0.74084(11) 0.0131(4) Uani 1 1 d .
C18 C 0.42442(10) 0.93635(8) 0.74799(12) 0.0190(4) Uani 1 1 d .
C19 C 0.44035(12) 0.87476(9) 0.77278(14) 0.0220(4) Uani 1 1 d .
C20 C 0.42621(12) 0.94432(10) 0.66138(13) 0.0229(5) Uani 1 1 d .
C21 C 0.33787(12) 0.95058(11) 0.75786(17) 0.0293(6) Uani 1 1 d .
C22 C 0.49729(10) 1.10185(8) 0.93629(12) 0.0174(4) Uani 1 1 d .
C23 C 0.45942(17) 1.14588(10) 0.87537(16) 0.0319(6) Uani 1 1 d .
C24 C 0.43381(14) 1.08398(10) 0.98274(16) 0.0268(5) Uani 1 1 d .
C25 C 0.56823(13) 1.12905(10) 0.99349(16) 0.0283(5) Uani 1 1 d .
C26 C 0.86823(10) 0.96343(8) 1.08823(12) 0.0157(4) Uani 1 1 d .
C27 C 0.89367(14) 0.90489(10) 1.12055(14) 0.0251(5) Uani 1 1 d .
C28 C 0.94445(12) 1.00090(10) 1.09718(14) 0.0225(5) Uani 1 1 d .
C29 C 0.81166(13) 0.98893(11) 1.13655(14) 0.0238(5) Uani 1 1 d .
C30 C 1.07738(10) 0.81072(8) 0.85301(13) 0.0201(4) Uani 1 1 d .
C31 C 1.16029(12) 0.83993(11) 0.87961(17) 0.0294(5) Uani 1 1 d .
C32 C 1.05632(13) 0.78015(10) 0.92269(15) 0.0254(5) Uani 1 1 d .
C33 C 1.08415(16) 0.76659(11) 0.79051(17) 0.0350(6) Uani 1 1 d .
C34 C 0.96544(10) 0.94988(8) 0.63512(12) 0.0186(4) Uani 1 1 d .
C35 C 0.95386(13) 1.01318(9) 0.64570(15) 0.0234(5) Uani 1 1 d .
C36 C 0.90333(13) 0.92810(9) 0.56342(13) 0.0223(4) Uani 1 1 d .
C37 C 1.05031(13) 0.94149(12) 0.61778(15) 0.0289(5) Uani 1 1 d .
C38 C 0.58330(10) 1.05793(8) 0.64981(12) 0.0166(4) Uani 1 1 d .
C39 C 0.53377(11) 1.07711(8) 0.69872(13) 0.0186(4) Uani 1 1 d .
C40 C 0.45552(12) 1.09665(9) 0.66716(14) 0.0236(5) Uani 1 1 d .
C41 C 0.42490(12) 1.09523(9) 0.58779(14) 0.0273(5) Uani 1 1 d .
C42 C 0.47199(12) 1.07409(9) 0.53866(15) 0.0276(5) Uani 1 1 d .
C43 C 0.55129(12) 1.05609(9) 0.56944(13) 0.0230(4) Uani 1 1 d .
C44 C 0.73440(10) 1.08179(8) 0.76561(12) 0.0164(4) Uani 1 1 d .
C45 C 0.69857(11) 1.13040(8) 0.78654(13) 0.0198(4) Uani 1 1 d .
C46 C 0.73725(12) 1.16232(9) 0.84989(14) 0.0244(5) Uani 1 1 d .
C47 C 0.81305(13) 1.14700(9) 0.89234(15) 0.0287(5) Uani 1 1 d .
C48 C 0.85133(12) 1.09986(9) 0.87057(14) 0.0275(5) Uani 1 1 d .
C49 C 0.81262(11) 1.06762(8) 0.80800(13) 0.0204(4) Uani 1 1 d .
C50 C 0.73535(10) 1.05236(8) 0.60726(12) 0.0197(4) Uani 1 1 d .
C51 C 0.76605(12) 1.10623(9) 0.60322(15) 0.0260(5) Uani 1 1 d .
C52 C 0.79431(13) 1.12309(10) 0.53716(16) 0.0333(6) Uani 1 1 d .
C53 C 0.79068(13) 1.08620(11) 0.47525(15) 0.0304(5) Uani 1 1 d .
C54 C 0.76159(12) 1.03289(11) 0.47936(14) 0.0272(5) Uani 1 1 d .
C55 C 0.73419(11) 1.01566(9) 0.54499(13) 0.0224(5) Uani 1 1 d .
C56 C 0.61627(10) 0.80475(8) 0.68644(11) 0.0148(4) Uani 1 1 d .
C57 C 0.55415(11) 0.82996(9) 0.63192(13) 0.0202(4) Uani 1 1 d .
C58 C 0.48386(12) 0.80029(9) 0.59924(14) 0.0257(5) Uani 1 1 d .
C59 C 0.47462(12) 0.74560(9) 0.62205(14) 0.0263(5) Uani 1 1 d .
C60 C 0.53508(12) 0.72039(9) 0.67744(14) 0.0260(5) Uani 1 1 d .
C61 C 0.60577(11) 0.75007(8) 0.70953(13) 0.0205(4) Uani 1 1 d .
C62 C 0.74774(10) 0.80688(8) 0.81640(12) 0.0153(4) Uani 1 1 d .
C63 C 0.71255(11) 0.82683(8) 0.87681(12) 0.0179(4) Uani 1 1 d .
C64 C 0.73201(12) 0.80360(9) 0.95062(13) 0.0239(5) Uani 1 1 d .
C65 C 0.78688(12) 0.75954(10) 0.96580(14) 0.0265(5) Uani 1 1 d .
C66 C 0.82105(12) 0.73890(9) 0.90673(14) 0.0247(5) Uani 1 1 d .
C67 C 0.80207(11) 0.76201(8) 0.83264(13) 0.0194(4) Uani 1 1 d .
C68 C 0.77239(10) 0.81387(7) 0.65302(11) 0.0142(4) Uani 1 1 d .
C69 C 0.85590(11) 0.80240(8) 0.67427(13) 0.0181(4) Uani 1 1 d .
C70 C 0.89720(12) 0.78243(8) 0.61885(13) 0.0215(4) Uani 1 1 d .
C71 C 0.85729(12) 0.77490(8) 0.54223(14) 0.0234(5) Uani 1 1 d .
C72 C 0.77520(12) 0.78811(9) 0.51939(13) 0.0226(4) Uani 1 1 d .
C73 C 0.73333(11) 0.80693(8) 0.57453(12) 0.0190(4) Uani 1 1 d .
H1 H 0.6678(11) 0.9321(8) 0.6233(13) 0.030 Uiso 1 1 d .
H3 H 0.4109(11) 1.0243(8) 0.8405(12) 0.017(5) Uiso 1 1 d .
H5 H 0.6472(10) 1.0571(8) 0.9363(12) 0.012(5) Uiso 1 1 d .
H8 H 0.7167(10) 0.9889(7) 1.0005(11) 0.007(5) Uiso 1 1 d .
H10 H 0.9253(11) 0.9264(8) 0.9669(12) 0.016(5) Uiso 1 1 d .
H13 H 0.9437(9) 0.8543(7) 0.9010(11) 0.002(4) Uiso 1 1 d .
H15 H 1.0623(10) 0.8766(8) 0.7250(12) 0.012(5) Uiso 1 1 d .
H19A H 0.4930(11) 0.8615(8) 0.7664(12) 0.017(5) Uiso 1 1 d .
H19B H 0.4008(12) 0.8522(9) 0.7422(14) 0.028(6) Uiso 1 1 d .
H19C H 0.4340(12) 0.8695(9) 0.8289(15) 0.030(6) Uiso 1 1 d .
H20A H 0.4085(11) 0.9817(9) 0.6437(13) 0.024(6) Uiso 1 1 d .
H20B H 0.3893(12) 0.9187(9) 0.6283(14) 0.029(6) Uiso 1 1 d .
H20C H 0.4787(12) 0.9405(8) 0.6497(13) 0.023(6) Uiso 1 1 d .
H21A H 0.3319(12) 0.9449(9) 0.8101(15) 0.027(6) Uiso 1 1 d .
H21B H 0.3020(12) 0.9264(9) 0.7242(14) 0.028(6) Uiso 1 1 d .
H21C H 0.3228(11) 0.9905(9) 0.7416(13) 0.024(6) Uiso 1 1 d .
H23A H 0.4990(12) 1.1588(9) 0.8456(14) 0.033(7) Uiso 1 1 d .
H23B H 0.4419(13) 1.1768(11) 0.9017(15) 0.044(7) Uiso 1 1 d .
H23C H 0.4123(13) 1.1317(10) 0.8403(15) 0.037(7) Uiso 1 1 d .
H24A H 0.3851(13) 1.0710(9) 0.9477(14) 0.031(6) Uiso 1 1 d .
H24B H 0.4193(11) 1.1172(9) 1.0159(14) 0.029(6) Uiso 1 1 d .
H24C H 0.4526(12) 1.0568(10) 1.0192(15) 0.033(7) Uiso 1 1 d .
H25A H 0.5929(12) 1.1022(10) 1.0365(14) 0.031(6) Uiso 1 1 d .
H25B H 0.5483(12) 1.1591(9) 1.0212(14) 0.031(6) Uiso 1 1 d .
H25C H 0.6104(12) 1.1427(9) 0.9685(14) 0.034(6) Uiso 1 1 d .
H27A H 0.8471(13) 0.8830(10) 1.1158(14) 0.035(7) Uiso 1 1 d .
H27B H 0.9187(13) 0.9073(10) 1.1756(16) 0.037(7) Uiso 1 1 d .
H27C H 0.9326(12) 0.8858(9) 1.0933(13) 0.027(6) Uiso 1 1 d .
H28A H 0.9832(12) 0.9859(9) 1.0702(13) 0.023(6) Uiso 1 1 d .
H28B H 0.9681(11) 1.0049(8) 1.1496(14) 0.020(6) Uiso 1 1 d .
H28C H 0.9291(11) 1.0373(9) 1.0782(13) 0.023(6) Uiso 1 1 d .
H29A H 0.7970(12) 1.0233(10) 1.1192(14) 0.028(6) Uiso 1 1 d .
H29B H 0.8394(11) 0.9906(8) 1.1915(14) 0.020(6) Uiso 1 1 d .
H29C H 0.7639(12) 0.9660(9) 1.1329(13) 0.023(6) Uiso 1 1 d .
H31A H 1.1560(12) 0.8644(10) 0.9182(15) 0.032(7) Uiso 1 1 d .
H31B H 1.1724(11) 0.8576(9) 0.8347(14) 0.022(6) Uiso 1 1 d .
H31C H 1.2025(12) 0.8129(9) 0.9038(13) 0.032(6) Uiso 1 1 d .
H32A H 1.0545(11) 0.8058(9) 0.9623(14) 0.027(6) Uiso 1 1 d .
H32B H 1.0987(11) 0.7540(9) 0.9443(13) 0.024(6) Uiso 1 1 d .
H32C H 1.0074(12) 0.7613(9) 0.9084(13) 0.028(6) Uiso 1 1 d .
H33A H 1.1276(14) 0.7394(11) 0.8120(16) 0.053(8) Uiso 1 1 d .
H33B H 1.0988(13) 0.7833(10) 0.7427(16) 0.040(7) Uiso 1 1 d .
H33C H 1.0343(15) 0.7448(11) 0.7743(16) 0.051(8) Uiso 1 1 d .
H35A H 0.9023(12) 1.0241(9) 0.6561(13) 0.025(6) Uiso 1 1 d .
H35B H 0.9601(11) 1.0345(9) 0.5965(14) 0.025(6) Uiso 1 1 d .
H35C H 0.9951(11) 1.0267(8) 0.6857(13) 0.015(5) Uiso 1 1 d .
H36A H 0.9166(11) 0.8906(10) 0.5532(13) 0.028(6) Uiso 1 1 d .
H36B H 0.9081(11) 0.9512(9) 0.5165(14) 0.025(6) Uiso 1 1 d .
H36C H 0.8486(11) 0.9298(8) 0.5741(12) 0.017(5) Uiso 1 1 d .
H37A H 1.0935(11) 0.9555(8) 0.6577(13) 0.018(6) Uiso 1 1 d .
H37B H 1.0554(12) 0.9637(10) 0.5718(15) 0.032(6) Uiso 1 1 d .
H37C H 1.0619(11) 0.9036(9) 0.6106(13) 0.021(6) Uiso 1 1 d .
H39 H 0.5504(10) 1.0771(7) 0.7497(12) 0.005(5) Uiso 1 1 d .
H40 H 0.4235(11) 1.1094(8) 0.7027(13) 0.021(6) Uiso 1 1 d .
H41 H 0.3735(13) 1.1077(9) 0.5672(15) 0.038(7) Uiso 1 1 d .
H42 H 0.4524(11) 1.0711(9) 0.4854(14) 0.024(6) Uiso 1 1 d .
H43 H 0.5844(10) 1.0430(7) 0.5353(11) 0.008(5) Uiso 1 1 d .
H45 H 0.6492(11) 1.1417(8) 0.7577(12) 0.018(5) Uiso 1 1 d .
H46 H 0.7126(10) 1.1947(9) 0.8648(12) 0.021(6) Uiso 1 1 d .
H47 H 0.8366(12) 1.1692(9) 0.9354(14) 0.031(6) Uiso 1 1 d .
H48 H 0.9060(11) 1.0898(8) 0.8989(13) 0.022(6) Uiso 1 1 d .
H49 H 0.8378(11) 1.0356(9) 0.7942(13) 0.023(6) Uiso 1 1 d .
H51 H 0.7792(12) 1.1286(9) 0.6489(14) 0.032(7) Uiso 1 1 d .
H52 H 0.8234(13) 1.1588(11) 0.5415(15) 0.048(8) Uiso 1 1 d .
H53 H 0.8098(12) 1.0993(9) 0.4319(14) 0.033(7) Uiso 1 1 d .
H54 H 0.7592(13) 1.0088(10) 0.4371(15) 0.036(7) Uiso 1 1 d .
H55 H 0.7112(12) 0.9763(10) 0.5467(14) 0.034(6) Uiso 1 1 d .
H57 H 0.5620(10) 0.8671(9) 0.6188(12) 0.017(5) Uiso 1 1 d .
H58 H 0.4465(12) 0.8174(10) 0.5633(14) 0.035(7) Uiso 1 1 d .
H59 H 0.4247(12) 0.7243(9) 0.6025(13) 0.033(6) Uiso 1 1 d .
H60 H 0.5303(10) 0.6824(9) 0.6951(12) 0.019(5) Uiso 1 1 d .
H61 H 0.6473(11) 0.7328(8) 0.7471(12) 0.020(5) Uiso 1 1 d .
H63 H 0.6777(10) 0.8553(8) 0.8662(12) 0.014(5) Uiso 1 1 d .
H64 H 0.7067(11) 0.8157(9) 0.9871(14) 0.027(6) Uiso 1 1 d .
H65 H 0.7963(11) 0.7456(9) 1.0134(14) 0.023(6) Uiso 1 1 d .
H66 H 0.8577(11) 0.7117(9) 0.9153(13) 0.023(6) Uiso 1 1 d .
H67 H 0.8225(10) 0.7472(8) 0.7948(12) 0.014(5) Uiso 1 1 d .
H69 H 0.8819(10) 0.8080(8) 0.7241(12) 0.010(5) Uiso 1 1 d .
H70 H 0.9557(11) 0.7745(8) 0.6331(12) 0.022(6) Uiso 1 1 d .
H71 H 0.8854(11) 0.7616(8) 0.5071(13) 0.019(5) Uiso 1 1 d .
H72 H 0.7473(10) 0.7830(8) 0.4685(13) 0.017(5) Uiso 1 1 d .
H73 H 0.6767(11) 0.8142(9) 0.5542(13) 0.026(6) Uiso 1 1 d .
C81 C 0.52037(15) 0.73646(13) 0.8905(2) 0.0608(9) Uani 1 1 d .
H81A H 0.5244 0.7300 0.9466 0.091 Uiso 1 1 calc R
H81B H 0.5369 0.7750 0.8823 0.091 Uiso 1 1 calc R
H81C H 0.5561 0.7102 0.8708 0.091 Uiso 1 1 calc R
C82 C 0.43328(17) 0.72751(14) 0.8469(2) 0.0636(9) Uani 1 1 d .
H82A H 0.3977 0.7539 0.8676 0.076 Uiso 1 1 calc R
H82B H 0.4292 0.7366 0.7909 0.076 Uiso 1 1 calc R
C83 C 0.40248(16) 0.66893(11) 0.85304(18) 0.0506(7) Uani 1 1 d .
H83A H 0.4386 0.6430 0.8323 0.061 Uiso 1 1 calc R
H83B H 0.4080 0.6601 0.9093 0.061 Uiso 1 1 calc R
C84 C 0.31706(18) 0.65672(16) 0.8123(2) 0.0767(11) Uani 1 1 d .
H84A H 0.2813 0.6855 0.8280 0.092 Uiso 1 1 calc R
H84B H 0.3131 0.6607 0.7552 0.092 Uiso 1 1 calc R
C85 C 0.2857(2) 0.60173(16) 0.8268(3) 0.1064(17) Uani 1 1 d .
H85A H 0.3211 0.5726 0.8129 0.160 Uiso 1 1 calc R
H85B H 0.2306 0.5973 0.7950 0.160 Uiso 1 1 calc R
H85C H 0.2843 0.5983 0.8824 0.160 Uiso 1 1 calc R

loop_
_atom_site_aniso_label
_atom_site_aniso_U_11
_atom_site_aniso_U_22
_atom_site_aniso_U_33
_atom_site_aniso_U_23
_atom_site_aniso_U_13
_atom_site_aniso_U_12
Ir1 0.01274(3) 0.01150(3) 0.01107(3) 0.00002(3) 0.00238(2) 0.00181(3)
P1 0.0170(2) 0.0140(2) 0.0156(3) 0.0026(2) 0.00615(19) 0.00347(18)
P2 0.0144(2) 0.0117(2) 0.0123(2) -0.0007(2) 0.00212(17) 0.00045(17)
O1 0.0123(5) 0.0146(7) 0.0191(8) -0.0024(5) 0.0039(5) 0.0005(5)
O2 0.0134(5) 0.0153(7) 0.0159(7) 0.0029(5) 0.0049(5) 0.0042(5)
N1 0.0123(6) 0.0106(8) 0.0129(8) 0.0004(6) 0.0035(6) -0.0006(5)
C1 0.0146(8) 0.0127(9) 0.0147(10) 0.0016(7) 0.0036(7) -0.0003(7)
C2 0.0138(8) 0.0160(9) 0.0148(10) 0.0029(8) 0.0021(7) 0.0004(7)
C3 0.0125(8) 0.0183(10) 0.0189(11) 0.0043(8) 0.0060(7) 0.0027(7)
C4 0.0166(8) 0.0140(10) 0.0170(10) 0.0031(7) 0.0078(7) 0.0017(7)
C5 0.0156(8) 0.0134(9) 0.0132(10) 0.0002(7) 0.0043(7) -0.0019(7)
C6 0.0120(8) 0.0133(9) 0.0142(10) 0.0011(7) 0.0046(7) 0.0005(6)
C7 0.0121(8) 0.0105(9) 0.0148(10) 0.0004(7) 0.0038(7) -0.0020(6)
C8 0.0125(8) 0.0143(9) 0.0157(11) -0.0019(7) 0.0065(7) -0.0011(7)
C9 0.0137(8) 0.0120(9) 0.0139(10) 0.0011(7) 0.0029(7) -0.0025(6)
C10 0.0093(7) 0.0146(9) 0.0158(10) 0.0004(8) 0.0022(6) -0.0004(7)
C11 0.0115(7) 0.0111(9) 0.0143(10) 0.0010(7) 0.0035(6) -0.0003(6)
C12 0.0108(7) 0.0131(9) 0.0142(10) -0.0021(7) 0.0025(7) 0.0000(6)
C13 0.0168(8) 0.0137(9) 0.0121(10) -0.0002(7) 0.0025(7) 0.0001(7)
C14 0.0143(8) 0.0136(9) 0.0167(11) -0.0019(7) 0.0018(7) 0.0013(7)
C15 0.0137(8) 0.0173(10) 0.0203(11) -0.0042(8) 0.0070(7) 0.0015(7)
C16 0.0172(8) 0.0139(9) 0.0160(11) -0.0020(7) 0.0068(7) -0.0004(7)
C17 0.0140(8) 0.0102(9) 0.0156(10) -0.0027(7) 0.0043(7) 0.0007(6)
C18 0.0124(7) 0.0204(10) 0.0234(11) -0.0025(9) 0.0019(7) 0.0001(8)
C19 0.0197(10) 0.0209(11) 0.0256(13) -0.0028(9) 0.0052(9) -0.0054(8)
C20 0.0185(9) 0.0252(12) 0.0220(12) -0.0005(9) -0.0027(8) 0.0029(9)
C21 0.0142(9) 0.0350(15) 0.0377(16) -0.0096(11) 0.0038(9) -0.0020(9)
C22 0.0189(9) 0.0150(10) 0.0208(11) 0.0013(8) 0.0098(8) 0.0027(7)
C23 0.0485(15) 0.0198(12) 0.0300(15) 0.0028(10) 0.0145(12) 0.0119(11)
C24 0.0285(11) 0.0235(12) 0.0344(15) -0.0014(11) 0.0202(10) 0.0017(9)
C25 0.0275(11) 0.0251(12) 0.0354(15) -0.0120(11) 0.0137(10) -0.0012(9)
C26 0.0144(8) 0.0194(10) 0.0130(10) -0.0013(8) 0.0020(7) -0.0004(7)
C27 0.0286(11) 0.0277(12) 0.0183(13) 0.0039(9) 0.0036(9) 0.0023(9)
C28 0.0184(10) 0.0281(12) 0.0204(13) -0.0077(10) 0.0028(9) -0.0046(9)
C29 0.0210(10) 0.0350(14) 0.0153(12) -0.0043(10) 0.0041(9) 0.0024(9)
C30 0.0171(8) 0.0188(10) 0.0240(12) 0.0007(9) 0.0035(8) 0.0055(7)
C31 0.0172(10) 0.0312(14) 0.0391(16) 0.0103(12) 0.0044(10) 0.0058(9)
C32 0.0198(10) 0.0232(12) 0.0313(14) 0.0067(10) 0.0011(9) 0.0056(9)
C33 0.0411(14) 0.0279(13) 0.0350(16) -0.0017(11) 0.0058(12) 0.0191(11)
C34 0.0184(8) 0.0195(11) 0.0205(11) 0.0026(8) 0.0096(8) 0.0040(7)
C35 0.0245(11) 0.0197(11) 0.0279(14) 0.0030(9) 0.0098(10) -0.0008(8)
C36 0.0295(11) 0.0226(12) 0.0162(11) 0.0013(9) 0.0084(8) 0.0052(8)
C37 0.0239(10) 0.0354(14) 0.0324(14) 0.0090(12) 0.0173(10) 0.0052(10)
C38 0.0186(8) 0.0140(9) 0.0170(10) 0.0038(8) 0.0033(7) 0.0029(7)
C39 0.0209(9) 0.0167(10) 0.0184(12) 0.0034(8) 0.0047(8) 0.0021(7)
C40 0.0214(10) 0.0236(11) 0.0276(13) 0.0043(9) 0.0092(9) 0.0065(8)
C41 0.0202(10) 0.0293(12) 0.0316(14) 0.0103(10) 0.0035(9) 0.0080(9)
C42 0.0263(10) 0.0334(14) 0.0212(13) 0.0090(10) 0.0006(9) 0.0038(9)
C43 0.0259(10) 0.0250(12) 0.0193(11) 0.0031(9) 0.0076(8) 0.0037(9)
C44 0.0193(9) 0.0131(9) 0.0186(11) 0.0026(8) 0.0085(8) -0.0011(7)
C45 0.0193(9) 0.0154(10) 0.0255(12) 0.0034(8) 0.0068(8) 0.0008(7)
C46 0.0325(11) 0.0135(10) 0.0294(14) -0.0018(9) 0.0115(10) 0.0001(8)
C47 0.0366(12) 0.0195(11) 0.0274(14) -0.0013(10) 0.0012(10) -0.0079(9)
C48 0.0245(10) 0.0211(11) 0.0327(14) 0.0029(10) -0.0031(9) -0.0034(8)
C49 0.0182(9) 0.0140(10) 0.0292(12) 0.0019(9) 0.0054(8) -0.0003(7)
C50 0.0184(8) 0.0205(11) 0.0210(11) 0.0069(8) 0.0063(8) 0.0063(7)
C51 0.0269(10) 0.0236(12) 0.0310(14) 0.0041(10) 0.0140(10) 0.0035(9)
C52 0.0337(12) 0.0284(13) 0.0427(17) 0.0121(11) 0.0195(11) 0.0042(10)
C53 0.0247(11) 0.0400(14) 0.0318(15) 0.0115(11) 0.0180(10) 0.0112(10)
C54 0.0235(10) 0.0393(14) 0.0200(13) 0.0042(11) 0.0076(9) 0.0111(9)
C55 0.0192(9) 0.0290(12) 0.0189(12) 0.0042(9) 0.0038(8) 0.0061(8)
C56 0.0137(8) 0.0166(10) 0.0143(10) -0.0042(7) 0.0035(7) -0.0010(7)
C57 0.0220(9) 0.0174(11) 0.0193(12) -0.0013(8) 0.0004(8) 0.0000(8)
C58 0.0207(10) 0.0271(12) 0.0247(13) -0.0029(9) -0.0056(9) 0.0016(8)
C59 0.0192(9) 0.0249(12) 0.0322(14) -0.0086(10) 0.0000(9) -0.0056(8)
C60 0.0240(10) 0.0178(11) 0.0347(14) -0.0013(10) 0.0032(9) -0.0048(8)
C61 0.0177(9) 0.0180(10) 0.0244(12) 0.0002(8) 0.0010(8) -0.0001(7)
C62 0.0146(8) 0.0142(9) 0.0156(10) 0.0017(8) 0.0000(7) -0.0036(7)
C63 0.0202(9) 0.0152(10) 0.0182(11) -0.0001(8) 0.0039(8) -0.0034(7)
C64 0.0282(11) 0.0268(12) 0.0174(12) -0.0012(9) 0.0065(9) -0.0093(9)
C65 0.0275(10) 0.0304(13) 0.0179(12) 0.0092(10) -0.0032(9) -0.0091(9)
C66 0.0186(9) 0.0218(11) 0.0303(14) 0.0110(10) -0.0020(9) -0.0002(8)
C67 0.0189(9) 0.0175(10) 0.0214(12) 0.0017(9) 0.0033(8) -0.0012(7)
C68 0.0178(8) 0.0098(9) 0.0155(10) 0.0001(7) 0.0049(7) -0.0005(7)
C69 0.0215(9) 0.0132(10) 0.0191(12) -0.0018(8) 0.0032(8) -0.0004(7)
C70 0.0220(9) 0.0154(10) 0.0292(13) -0.0011(9) 0.0106(9) 0.0013(8)
C71 0.0305(11) 0.0166(10) 0.0284(13) -0.0045(9) 0.0181(10) -0.0020(8)
C72 0.0293(10) 0.0221(11) 0.0172(12) -0.0033(9) 0.0070(9) -0.0057(8)
C73 0.0200(9) 0.0189(10) 0.0184(11) -0.0013(8) 0.0045(8) -0.0028(8)
C81 0.0480(16) 0.069(2) 0.068(2) -0.0034(18) 0.0172(16) -0.0019(15)
C82 0.071(2) 0.065(2) 0.060(2) 0.0096(18) 0.0263(17) 0.0010(17)
C83 0.0651(18) 0.0453(18) 0.048(2) -0.0117(14) 0.0270(15) -0.0013(13)
C84 0.072(2) 0.097(3) 0.072(3) -0.036(2) 0.0391(19) -0.023(2)
C85 0.100(3) 0.090(3) 0.148(5) -0.064(3) 0.069(3) -0.043(2)

loop_
_atom_type_symbol
_atom_type_description
_atom_type_scat_dispersion_real
_atom_type_scat_dispersion_imag
_atom_type_scat_source
C C 0.0033 0.0016 'International Tables Vol C Tables 4.2.6.8 and 6.1.1.4'
H H 0.0000 0.0000 'International Tables Vol C Tables 4.2.6.8 and 6.1.1.4'
N N 0.0061 0.0033 'International Tables Vol C Tables 4.2.6.8 and 6.1.1.4'
O O 0.0106 0.0060 'International Tables Vol C Tables 4.2.6.8 and 6.1.1.4'
P P 0.1023 0.0942 'International Tables Vol C Tables 4.2.6.8 and 6.1.1.4'
Ir Ir -1.4442 7.9887 'International Tables Vol C Tables 4.2.6.8 and 6.1.1.4'

loop_
_geom_angle_atom_site_label_1
_geom_angle_atom_site_label_2
_geom_angle_atom_site_label_3
_geom_angle
_geom_angle_publ_flag
O1 Ir1 O2 176.19(5) yes
O1 Ir1 N1 87.97(5) yes
O2 Ir1 N1 88.25(5) yes
O1 Ir1 P2 86.17(4) yes
O2 Ir1 P2 94.68(3) yes
N1 Ir1 P2 95.82(4) yes
O1 Ir1 P1 96.13(4) yes
O2 Ir1 P1 83.91(3) yes
N1 Ir1 P1 97.67(4) yes
P2 Ir1 P1 166.384(19) yes
O1 Ir1 H1 95.6(6) yes
O2 Ir1 H1 88.2(6) yes
N1 Ir1 H1 176.3(7) yes
P2 Ir1 H1 85.7(7) yes
P1 Ir1 H1 80.7(7) yes
C44 P1 C50 102.79(9) ?
C44 P1 C38 106.70(9) ?
C50 P1 C38 100.04(9) ?
C44 P1 Ir1 115.25(7) ?
C50 P1 Ir1 112.39(6) ?
C38 P1 Ir1 117.65(6) ?
C62 P2 C68 108.85(9) ?
C62 P2 C56 100.22(8) ?
C68 P2 C56 100.51(8) ?
C62 P2 Ir1 117.18(6) ?
C68 P2 Ir1 112.98(6) ?
C56 P2 Ir1 115.19(6) ?
C1 O1 Ir1 118.91(11) ?
C17 O2 Ir1 119.94(11) ?
C7 N1 C11 119.12(16) ?
C7 N1 Ir1 120.39(11) ?
C11 N1 Ir1 120.47(12) ?
O1 C1 C6 123.28(15) ?
O1 C1 C2 119.14(16) ?
C6 C1 C2 117.56(17) ?
C3 C2 C1 118.29(17) ?
C3 C2 C18 122.11(15) ?
C1 C2 C18 119.60(16) ?
C2 C3 C4 124.25(16) ?
C2 C3 H3 117.5(12) ?
C4 C3 H3 118.1(12) ?
C5 C4 C3 116.06(17) ?
C5 C4 C22 122.52(17) ?
C3 C4 C22 121.42(15) ?
C4 C5 C6 122.49(17) ?
C4 C5 H5 121.1(11) ?
C6 C5 H5 116.4(11) ?
C5 C6 C1 119.95(15) ?
C5 C6 C7 116.43(16) ?
C1 C6 C7 122.98(16) ?
N1 C7 C8 120.64(15) ?
N1 C7 C6 121.36(16) ?
C8 C7 C6 117.93(16) ?
C9 C8 C7 121.72(17) ?
C9 C8 H8 121.4(12) ?
C7 C8 H8 116.9(12) ?
C8 C9 C10 115.86(17) ?
C8 C9 C26 123.66(17) ?
C10 C9 C26 120.48(15) ?
C9 C10 C11 122.33(15) ?
C9 C10 H10 118.9(13) ?
C11 C10 H10 118.7(13) ?
N1 C11 C10 120.17(16) ?
N1 C11 C12 121.16(16) ?
C10 C11 C12 118.55(14) ?
C17 C12 C13 119.24(16) ?
C17 C12 C11 123.85(15) ?
C13 C12 C11 116.26(17) ?
C14 C13 C12 122.06(18) ?
C14 C13 H13 123.0(10) ?
C12 C13 H13 115.0(10) ?
C13 C14 C15 116.28(17) ?
C13 C14 C30 122.86(18) ?
C15 C14 C30 120.84(16) ?
C16 C15 C14 124.37(17) ?
C16 C15 H15 116.3(11) ?
C14 C15 H15 119.1(11) ?
C15 C16 C17 117.68(18) ?
C15 C16 C34 121.67(16) ?
C17 C16 C34 120.65(16) ?
O2 C17 C12 123.46(15) ?
O2 C17 C16 118.72(17) ?
C12 C17 C16 117.80(16) ?
C20 C18 C19 110.94(18) ?
C20 C18 C21 107.60(17) ?
C19 C18 C21 106.91(17) ?
C20 C18 C2 110.66(16) ?
C19 C18 C2 108.99(15) ?
C21 C18 C2 111.69(17) ?
C18 C19 H19A 112.8(12) ?
C18 C19 H19B 109.3(14) ?
H19A C19 H19B 107.7(17) ?
C18 C19 H19C 109.9(12) ?
H19A C19 H19C 111.0(17) ?
H19B C19 H19C 105.9(17) ?
C18 C20 H20A 111.1(13) ?
C18 C20 H20B 111.4(14) ?
H20A C20 H20B 106.0(17) ?
C18 C20 H20C 114.5(13) ?
H20A C20 H20C 104.9(17) ?
H20B C20 H20C 108.4(17) ?
C18 C21 H21A 112.0(13) ?
C18 C21 H21B 106.8(12) ?
H21A C21 H21B 109.0(18) ?
C18 C21 H21C 111.3(11) ?
H21A C21 H21C 109.5(18) ?
H21B C21 H21C 108.2(17) ?
C23 C22 C25 108.23(19) ?
C23 C22 C4 109.31(18) ?
C25 C22 C4 111.94(15) ?
C23 C22 C24 108.95(18) ?
C25 C22 C24 107.88(19) ?
C4 C22 C24 110.45(16) ?
C22 C23 H23A 110.8(13) ?
C22 C23 H23B 108.8(16) ?
H23A C23 H23B 109.2(19) ?
C22 C23 H23C 111.5(15) ?
H23A C23 H23C 110(2) ?
H23B C23 H23C 106.6(19) ?
C22 C24 H24A 110.3(14) ?
C22 C24 H24B 110.8(12) ?
H24A C24 H24B 109.3(16) ?
C22 C24 H24C 112.9(14) ?
H24A C24 H24C 109.6(19) ?
H24B C24 H24C 103.8(19) ?
C22 C25 H25A 111.0(13) ?
C22 C25 H25B 109.7(12) ?
H25A C25 H25B 103.3(19) ?
C22 C25 H25C 113.2(14) ?
H25A C25 H25C 109.0(17) ?
H25B C25 H25C 110.2(18) ?
C9 C26 C27 109.34(17) ?
C9 C26 C29 112.67(15) ?
C27 C26 C29 108.50(18) ?
C9 C26 C28 108.60(16) ?
C27 C26 C28 109.29(16) ?
C29 C26 C28 108.40(17) ?
C26 C27 H27A 108.4(14) ?
C26 C27 H27B 109.9(14) ?
H27A C27 H27B 107(2) ?
C26 C27 H27C 113.5(13) ?
H27A C27 H27C 109.2(19) ?
H27B C27 H27C 108.2(17) ?
C26 C28 H28A 111.9(12) ?
C26 C28 H28B 109.5(13) ?
H28A C28 H28B 109.6(17) ?
C26 C28 H28C 109.8(12) ?
H28A C28 H28C 109.6(18) ?
H28B C28 H28C 106.3(18) ?
C26 C29 H29A 109.8(15) ?
C26 C29 H29B 109.8(11) ?
H29A C29 H29B 109.7(19) ?
C26 C29 H29C 110.3(13) ?
H29A C29 H29C 109.6(17) ?
H29B C29 H29C 107.7(17) ?
C32 C30 C33 107.72(19) ?
C32 C30 C14 111.92(16) ?
C33 C30 C14 109.77(17) ?
C32 C30 C31 109.04(19) ?
C33 C30 C31 108.91(19) ?
C14 C30 C31 109.42(17) ?
C30 C31 H31A 107.7(14) ?
C30 C31 H31B 107.0(12) ?
H31A C31 H31B 113(2) ?
C30 C31 H31C 110.9(12) ?
H31A C31 H31C 106(2) ?
H31B C31 H31C 112.5(17) ?
C30 C32 H32A 109.2(14) ?
C30 C32 H32B 110.2(13) ?
H32A C32 H32B 105.9(18) ?
C30 C32 H32C 111.3(14) ?
H32A C32 H32C 110.7(18) ?
H32B C32 H32C 109.4(18) ?
C30 C33 H33A 109.9(16) ?
C30 C33 H33B 112.8(14) ?
H33A C33 H33B 106.5(19) ?
C30 C33 H33C 112.4(15) ?
H33A C33 H33C 106(2) ?
H33B C33 H33C 109(2) ?
C37 C34 C16 111.66(16) ?
C37 C34 C35 107.39(17) ?
C16 C34 C35 109.54(17) ?
C37 C34 C36 107.05(18) ?
C16 C34 C36 110.78(16) ?
C35 C34 C36 110.34(17) ?
C34 C35 H35A 115.7(12) ?
C34 C35 H35B 110.4(12) ?
H35A C35 H35B 106.5(17) ?
C34 C35 H35C 109.7(12) ?
H35A C35 H35C 108.8(18) ?
H35B C35 H35C 105.3(17) ?
C34 C36 H36A 109.0(13) ?
C34 C36 H36B 108.7(12) ?
H36A C36 H36B 107.4(18) ?
C34 C36 H36C 109.4(12) ?
H36A C36 H36C 110.1(16) ?
H36B C36 H36C 112.2(16) ?
C34 C37 H37A 113.9(12) ?
C34 C37 H37B 109.8(12) ?
H37A C37 H37B 102.9(17) ?
C34 C37 H37C 112.4(12) ?
H37A C37 H37C 106.7(17) ?
H37B C37 H37C 110.7(19) ?
C39 C38 C43 118.43(17) ?
C39 C38 P1 122.10(15) ?
C43 C38 P1 119.44(15) ?
C40 C39 C38 120.4(2) ?
C40 C39 H39 118.2(11) ?
C38 C39 H39 121.4(11) ?
C41 C40 C39 120.6(2) ?
C41 C40 H40 121.6(12) ?
C39 C40 H40 117.7(12) ?
C40 C41 C42 119.70(19) ?
C40 C41 H41 120.6(16) ?
C42 C41 H41 119.7(16) ?
C41 C42 C43 120.1(2) ?
C41 C42 H42 121.8(13) ?
C43 C42 H42 118.2(13) ?
C42 C43 C38 120.7(2) ?
C42 C43 H43 120.0(11) ?
C38 C43 H43 119.3(11) ?
C45 C44 C49 118.12(19) ?
C45 C44 P1 125.81(15) ?
C49 C44 P1 116.06(14) ?
C44 C45 C46 120.81(19) ?
C44 C45 H45 119.6(13) ?
C46 C45 H45 119.6(13) ?
C47 C46 C45 120.4(2) ?
C47 C46 H46 118.7(12) ?
C45 C46 H46 120.9(12) ?
C46 C47 C48 119.8(2) ?
C46 C47 H47 117.7(13) ?
C48 C47 H47 122.5(13) ?
C49 C48 C47 120.0(2) ?
C49 C48 H48 119.8(12) ?
C47 C48 H48 120.1(12) ?
C48 C49 C44 120.84(19) ?
C48 C49 H49 120.0(13) ?
C44 C49 H49 119.1(13) ?
C55 C50 C51 118.9(2) ?
C55 C50 P1 120.68(15) ?
C51 C50 P1 120.09(17) ?
C50 C51 C52 120.2(2) ?
C50 C51 H51 120.0(14) ?
C52 C51 H51 118.3(14) ?
C53 C52 C51 119.7(2) ?
C53 C52 H52 123.5(16) ?
C51 C52 H52 116.1(16) ?
C54 C53 C52 120.3(2) ?
C54 C53 H53 122.7(15) ?
C52 C53 H53 117.0(15) ?
C53 C54 C55 120.3(2) ?
C53 C54 H54 119.2(15) ?
C55 C54 H54 120.5(15) ?
C54 C55 C50 120.5(2) ?
C54 C55 H55 119.6(14) ?
C50 C55 H55 119.9(14) ?
C61 C56 C57 118.80(17) ?
C61 C56 P2 120.48(14) ?
C57 C56 P2 120.55(15) ?
C58 C57 C56 120.6(2) ?
C58 C57 H57 122.4(12) ?
C56 C57 H57 117.0(12) ?
C59 C58 C57 120.0(2) ?
C59 C58 H58 122.2(15) ?
C57 C58 H58 117.8(15) ?
C60 C59 C58 120.07(19) ?
C60 C59 H59 117.8(13) ?
C58 C59 H59 122.0(13) ?
C59 C60 C61 119.8(2) ?
C59 C60 H60 122.2(11) ?
C61 C60 H60 118.0(11) ?
C56 C61 C60 120.75(19) ?
C56 C61 H61 119.5(12) ?
C60 C61 H61 119.8(12) ?
C63 C62 C67 118.14(19) ?
C63 C62 P2 115.40(14) ?
C67 C62 P2 126.40(16) ?
C64 C63 C62 121.01(19) ?
C64 C63 H63 121.1(13) ?
C62 C63 H63 117.9(13) ?
C63 C64 C65 119.9(2) ?
C63 C64 H64 119.2(15) ?
C65 C64 H64 120.7(15) ?
C66 C65 C64 119.7(2) ?
C66 C65 H65 123.7(14) ?
C64 C65 H65 116.5(14) ?
C65 C66 C67 120.7(2) ?
C65 C66 H66 121.5(15) ?
C67 C66 H66 117.7(15) ?
C66 C67 C62 120.4(2) ?
C66 C67 H67 119.6(13) ?
C62 C67 H67 119.9(13) ?
C69 C68 C73 118.09(18) ?
C69 C68 P2 123.37(15) ?
C73 C68 P2 118.45(13) ?
C70 C69 C68 120.30(19) ?
C70 C69 H69 121.0(11) ?
C68 C69 H69 118.7(11) ?
C71 C70 C69 120.66(19) ?
C71 C70 H70 118.5(13) ?
C69 C70 H70 120.9(13) ?
C70 C71 C72 119.9(2) ?
C70 C71 H71 119.2(13) ?
C72 C71 H71 120.9(13) ?
C73 C72 C71 119.8(2) ?
C73 C72 H72 119.0(12) ?
C71 C72 H72 121.2(12) ?
C72 C73 C68 121.24(18) ?
C72 C73 H73 114.4(13) ?
C68 C73 H73 124.3(13) ?
C82 C81 H81A 109.5 ?
C82 C81 H81B 109.5 ?
H81A C81 H81B 109.5 ?
C82 C81 H81C 109.5 ?
H81A C81 H81C 109.5 ?
H81B C81 H81C 109.5 ?
C83 C82 C81 114.0(3) ?
C83 C82 H82A 108.8 ?
C81 C82 H82A 108.8 ?
C83 C82 H82B 108.8 ?
C81 C82 H82B 108.8 ?
H82A C82 H82B 107.7 ?
C84 C83 C82 117.4(3) ?
C84 C83 H83A 108.0 ?
C82 C83 H83A 108.0 ?
C84 C83 H83B 108.0 ?
C82 C83 H83B 108.0 ?
H83A C83 H83B 107.2 ?
C85 C84 C83 116.2(4) ?
C85 C84 H84A 108.2 ?
C83 C84 H84A 108.2 ?
C85 C84 H84B 108.2 ?
C83 C84 H84B 108.2 ?
H84A C84 H84B 107.4 ?
C84 C85 H85A 109.5 ?
C84 C85 H85B 109.5 ?
H85A C85 H85B 109.5 ?
C84 C85 H85C 109.5 ?
H85A C85 H85C 109.5 ?
H85B C85 H85C 109.5 ?

loop_
_geom_bond_atom_site_label_1
_geom_bond_atom_site_label_2
_geom_bond_distance
_geom_bond_publ_flag
Ir1 O1 2.0663(11) yes
Ir1 O2 2.0764(11) yes
Ir1 N1 2.1020(16) yes
Ir1 P2 2.3229(5) yes
Ir1 P1 2.3320(5) yes
Ir1 H1 1.70(2) yes
P1 C44 1.827(2) ?
P1 C50 1.831(2) ?
P1 C38 1.8451(17) ?
P2 C62 1.828(2) ?
P2 C68 1.8314(19) ?
P2 C56 1.8357(17) ?
O1 C1 1.321(2) ?
O2 C17 1.329(2) ?
N1 C7 1.359(2) ?
N1 C11 1.368(2) ?
C1 C6 1.414(2) ?
C1 C2 1.445(2) ?
C2 C3 1.383(3) ?
C2 C18 1.543(3) ?
C3 C4 1.408(3) ?
C3 H3 0.967(17) ?
C4 C5 1.387(2) ?
C4 C22 1.533(3) ?
C5 C6 1.408(3) ?
C5 H5 0.941(18) ?
C6 C7 1.486(2) ?
C7 C8 1.395(3) ?
C8 C9 1.386(2) ?
C8 H8 0.902(18) ?
C9 C10 1.388(3) ?
C9 C26 1.525(3) ?
C10 C11 1.386(3) ?
C10 H10 0.931(18) ?
C11 C12 1.484(2) ?
C12 C17 1.410(3) ?
C12 C13 1.420(2) ?
C13 C14 1.380(2) ?
C13 H13 0.925(18) ?
C14 C15 1.401(3) ?
C14 C30 1.536(2) ?
C15 C16 1.385(3) ?
C15 H15 0.969(18) ?
C16 C17 1.439(2) ?
C16 C34 1.538(3) ?
C18 C20 1.532(3) ?
C18 C19 1.540(3) ?
C18 C21 1.541(3) ?
C19 H19A 0.969(18) ?
C19 H19B 0.93(2) ?
C19 H19C 1.02(2) ?
C20 H20A 0.97(2) ?
C20 H20B 0.97(2) ?
C20 H20C 0.952(19) ?
C21 H21A 0.95(2) ?
C21 H21B 0.94(2) ?
C21 H21C 1.01(2) ?
C22 C23 1.534(3) ?
C22 C25 1.528(3) ?
C22 C24 1.534(3) ?
C23 H23A 0.98(2) ?
C23 H23B 0.95(3) ?
C23 H23C 0.95(2) ?
C24 H24A 0.96(2) ?
C24 H24B 1.04(2) ?
C24 H24C 0.92(2) ?
C25 H25A 1.01(2) ?
C25 H25B 0.97(2) ?
C25 H25C 0.97(2) ?
C26 C27 1.533(3) ?
C26 C29 1.528(3) ?
C26 C28 1.544(3) ?
C27 H27A 0.93(2) ?
C27 H27B 0.97(3) ?
C27 H27C 1.00(2) ?
C28 H28A 0.95(2) ?
C28 H28B 0.92(2) ?
C28 H28C 0.95(2) ?
C29 H29A 0.89(2) ?
C29 H29B 0.97(2) ?
C29 H29C 0.96(2) ?
C30 C32 1.525(3) ?
C30 C33 1.539(3) ?
C30 C31 1.540(3) ?
C31 H31A 0.91(2) ?
C31 H31B 0.95(2) ?
C31 H31C 0.98(2) ?
C32 H32A 0.93(2) ?
C32 H32B 0.96(2) ?
C32 H32C 0.92(2) ?
C33 H33A 0.99(3) ?
C33 H33B 1.00(3) ?
C33 H33C 0.98(2) ?
C34 C37 1.535(3) ?
C34 C35 1.540(3) ?
C34 C36 1.540(3) ?
C35 H35A 0.96(2) ?
C35 H35B 1.02(2) ?
C35 H35C 0.93(2) ?
C36 H36A 0.95(2) ?
C36 H36B 1.01(2) ?
C36 H36C 0.979(18) ?
C37 H37A 0.95(2) ?
C37 H37B 0.98(2) ?
C37 H37C 0.94(2) ?
C38 C39 1.393(3) ?
C38 C43 1.393(3) ?
C39 C40 1.394(3) ?
C39 H39 0.874(19) ?
C40 C41 1.373(3) ?
C40 H40 0.96(2) ?
C41 C42 1.382(3) ?
C41 H41 0.91(2) ?
C42 C43 1.395(3) ?
C42 H42 0.92(2) ?
C43 H43 0.952(18) ?
C44 C45 1.392(3) ?
C44 C49 1.406(3) ?
C45 C46 1.386(3) ?
C45 H45 0.915(18) ?
C46 C47 1.380(3) ?
C46 H46 0.94(2) ?
C47 C48 1.390(3) ?
C47 H47 0.94(2) ?
C48 C49 1.381(3) ?
C48 H48 0.977(19) ?
C49 H49 0.93(2) ?
C50 C55 1.394(3) ?
C50 C51 1.393(3) ?
C51 C52 1.399(3) ?
C51 H51 0.95(2) ?
C52 C53 1.386(4) ?
C52 H52 0.98(2) ?
C53 C54 1.371(3) ?
C53 H53 0.94(2) ?
C54 C55 1.387(3) ?
C54 H54 0.93(2) ?
C55 H55 1.02(2) ?
C56 C61 1.388(3) ?
C56 C57 1.391(3) ?
C57 C58 1.392(3) ?
C57 H57 0.93(2) ?
C58 C59 1.383(3) ?
C58 H58 0.89(2) ?
C59 C60 1.383(3) ?
C59 H59 0.98(2) ?
C60 C61 1.395(3) ?
C60 H60 0.97(2) ?
C61 H61 0.944(19) ?
C62 C63 1.400(3) ?
C62 C67 1.397(3) ?
C63 C64 1.378(3) ?
C63 H63 0.891(18) ?
C64 C65 1.387(3) ?
C64 H64 0.89(2) ?
C65 C66 1.376(3) ?
C65 H65 0.88(2) ?
C66 C67 1.380(3) ?
C66 H66 0.89(2) ?
C67 H67 0.88(2) ?
C68 C69 1.402(2) ?
C68 C73 1.398(3) ?
C69 C70 1.392(3) ?
C69 H69 0.897(19) ?
C70 C71 1.375(3) ?
C70 H70 0.981(18) ?
C71 C72 1.390(3) ?
C71 H71 0.91(2) ?
C72 C73 1.385(3) ?
C72 H72 0.92(2) ?
C73 H73 0.959(18) ?
C81 C82 1.515(4) ?
C81 H81A 0.9800 ?
C81 H81B 0.9800 ?
C81 H81C 0.9800 ?
C82 C83 1.503(4) ?
C82 H82A 0.9900 ?
C82 H82B 0.9900 ?
C83 C84 1.490(4) ?
C83 H83A 0.9900 ?
C83 H83B 0.9900 ?
C84 C85 1.457(5) ?
C84 H84A 0.9900 ?
C84 H84B 0.9900 ?
C85 H85A 0.9800 ?
C85 H85B 0.9800 ?
C85 H85C 0.9800 ?
